data_7217856
loop_
_publ_author_name
'G\"orbitz, C. H.'
'Leirv\%ag, A. B.'
'Jacobsen, \/O.'

_publ_section_title
;
 Hydrogen bond architecture in crystal structures of N-alkylated
 hydrophobic amino acids
;
_journal_issue 41
_journal_name_full CrystEngComm
_journal_page_first 9631
_journal_paper_doi 10.1039/C4CE01412J
_journal_volume 16
_journal_year 2014
_chemical_absolute_configuration syn
_chemical_formula_moiety 'C8 H17 N O2'
_chemical_formula_sum 'C8 H17 N O2'
_chemical_formula_weight 159.23
_chemical_name_systematic
; 
 N-isopropyl-L-valine 
;
_space_group_IT_number 4
_symmetry_cell_setting monoclinic
_symmetry_space_group_name_Hall 'P 2yb'
_symmetry_space_group_name_H-M 'P 1 21 1'
_atom_sites_solution_hydrogens geom
_atom_sites_solution_primary direct
_atom_sites_solution_secondary difmap
_audit_creation_method SHELXL-97
_cell_angle_alpha 90.00
_cell_angle_beta 101.676(4)
_cell_angle_gamma 90.00
_cell_formula_units_Z 2
_cell_length_a 5.378(2)
_cell_length_b 9.788(4)
_cell_length_c 8.399(3)
_cell_measurement_reflns_used 1589
_cell_measurement_temperature 150(2)
_cell_measurement_theta_max 28.45
_cell_measurement_theta_min 2.48
_cell_volume 433.0(3)
_computing_cell_refinement 'SAINT-Plus (Bruker, 2007)'
_computing_data_collection 'APEX2(Bruker, 2007)'
_computing_data_reduction 'SAINT-Plus (Bruker, 2007)'
_computing_molecular_graphics 'SHELXTL (Sheldrick, 2008)'
_computing_publication_material 'SHELXTL (Sheldrick, 2008)'
_computing_structure_refinement 'SHELXL-97 (Sheldrick, 2008)'
_computing_structure_solution 'SHELXS-97 (Sheldrick, 2008)'
_diffrn_ambient_temperature 150(2)
_diffrn_detector_area_resol_mean 8.3
_diffrn_measured_fraction_theta_full 0.990
_diffrn_measured_fraction_theta_max 0.916
_diffrn_measurement_device_type 'APEX II'
_diffrn_measurement_method 'Sets of exposures each taken over 0.5\% \w rotaton'
_diffrn_radiation_monochromator graphite
_diffrn_radiation_source 'fine-focus sealed tube'
_diffrn_radiation_type MoK\a
_diffrn_radiation_wavelength 0.71073
_diffrn_reflns_av_R_equivalents 0.0478
_diffrn_reflns_av_sigmaI/netI 0.0435
_diffrn_reflns_limit_h_max 7
_diffrn_reflns_limit_h_min -6
_diffrn_reflns_limit_k_max 10
_diffrn_reflns_limit_k_min -13
_diffrn_reflns_limit_l_max 7
_diffrn_reflns_limit_l_min -11
_diffrn_reflns_number 2597
_diffrn_reflns_theta_full 25.00
_diffrn_reflns_theta_max 28.45
_diffrn_reflns_theta_min 2.48
_diffrn_standards_decay_% 0
_diffrn_standards_number 0
_exptl_absorpt_coefficient_mu 0.086
_exptl_absorpt_correction_T_max 0.9711
_exptl_absorpt_correction_T_min 0.6406
_exptl_absorpt_correction_type multi-scan
_exptl_absorpt_process_details 'SADABS (Bruker, 2007)'
_exptl_crystal_colour colourless
_exptl_crystal_density_diffrn 1.221
_exptl_crystal_density_method 'not measured'
_exptl_crystal_description Plate
_exptl_crystal_F_000 176
_exptl_crystal_size_max 0.750
_exptl_crystal_size_mid 0.650
_exptl_crystal_size_min 0.340
_refine_diff_density_max 0.335
_refine_diff_density_min -0.232
_refine_diff_density_rms 0.054
_refine_ls_extinction_method none
_refine_ls_goodness_of_fit_ref 1.090
_refine_ls_hydrogen_treatment constr
_refine_ls_matrix_type full
_refine_ls_number_parameters 104
_refine_ls_number_reflns 1051
_refine_ls_number_restraints 1
_refine_ls_restrained_S_all 1.090
_refine_ls_R_factor_all 0.0522
_refine_ls_R_factor_gt 0.0455
_refine_ls_shift/su_max 0.001
_refine_ls_shift/su_mean 0.000
_refine_ls_structure_factor_coef Fsqd
_refine_ls_weighting_details 'calc w=1/[\s^2^(Fo^2^)+(0.0810P)^2^+0.0690P] where P=(Fo^2^+2Fc^2^)/3'
_refine_ls_weighting_scheme calc
_refine_ls_wR_factor_gt 0.1245
_refine_ls_wR_factor_ref 0.1304
_reflns_number_gt 939
_reflns_number_total 1051
_reflns_threshold_expression >2sigma(I)
_cod_data_source_file c4ce01412j2.cif
_cod_data_source_block nipv3
_cod_depositor_comments 'Adding full bibliography for 7217856--7217860.cif.'
_cod_original_sg_symbol_H-M 'P 21'
_cod_database_code 7217856

loop_
_symmetry_equiv_pos_as_xyz
'x, y, z'
'-x, y+1/2, -z'

loop_
_atom_site_label
_atom_site_type_symbol
_atom_site_fract_x
_atom_site_fract_y
_atom_site_fract_z
_atom_site_U_iso_or_equiv
_atom_site_adp_type
_atom_site_occupancy
_atom_site_symmetry_multiplicity
_atom_site_calc_flag
_atom_site_refinement_flags
O1 O 0.7156(3) 0.0980(2) 0.4792(2) 0.0252(4) Uani 1 1 d .
O2 O 0.7589(4) 0.3129(2) 0.5713(2) 0.0271(5) Uani 1 1 d .
N1 N 0.2039(4) 0.1137(2) 0.4325(2) 0.0213(5) Uani 1 1 d .
H1 H 0.0442 0.1059 0.4554 0.026 Uiso 1 1 calc R
H2 H 0.2759 0.0281 0.4414 0.026 Uiso 1 1 calc R
C1 C 0.6363(4) 0.2061(3) 0.5328(3) 0.0192(5) Uani 1 1 d .
C2 C 0.3589(4) 0.2046(3) 0.5556(3) 0.0204(5) Uani 1 1 d .
H21 H 0.2897 0.2994 0.5381 0.024 Uiso 1 1 calc R
C3 C 0.3390(5) 0.1590(3) 0.7273(3) 0.0291(6) Uani 1 1 d .
H31 H 0.1548 0.1464 0.7281 0.035 Uiso 1 1 calc R
C4 C 0.4396(7) 0.2688(4) 0.8502(4) 0.0404(8) Uani 1 1 d .
H41 H 0.3577 0.3561 0.8144 0.061 Uiso 1 1 calc R
H42 H 0.6236 0.2775 0.8598 0.061 Uiso 1 1 calc R
H43 H 0.4027 0.2440 0.9561 0.061 Uiso 1 1 calc R
C8 C 0.0557(8) 0.0511(3) 0.1471(4) 0.0419(8) Uani 1 1 d .
H81 H 0.1434 -0.0357 0.1774 0.063 Uiso 1 1 calc R
H82 H 0.0669 0.0747 0.0354 0.063 Uiso 1 1 calc R
H83 H -0.1231 0.0423 0.1546 0.063 Uiso 1 1 calc R
C5 C 0.4714(7) 0.0246(3) 0.7778(4) 0.0359(7) Uani 1 1 d .
H51 H 0.4117 -0.0447 0.6946 0.054 Uiso 1 1 calc R
H52 H 0.4330 -0.0049 0.8817 0.054 Uiso 1 1 calc R
H53 H 0.6552 0.0364 0.7898 0.054 Uiso 1 1 calc R
C7 C 0.0240(7) 0.2913(3) 0.2327(4) 0.0344(7) Uani 1 1 d .
H71 H 0.1005 0.3609 0.3114 0.052 Uiso 1 1 calc R
H72 H -0.1496 0.2725 0.2460 0.052 Uiso 1 1 calc R
H73 H 0.0203 0.3245 0.1221 0.052 Uiso 1 1 calc R
C6 C 0.1789(5) 0.1621(3) 0.2611(3) 0.0242(6) Uani 1 1 d .
H61 H 0.3521 0.1808 0.2399 0.029 Uiso 1 1 calc R

loop_
_atom_site_aniso_label
_atom_site_aniso_U_11
_atom_site_aniso_U_22
_atom_site_aniso_U_33
_atom_site_aniso_U_23
_atom_site_aniso_U_13
_atom_site_aniso_U_12
O1 0.0137(8) 0.0264(10) 0.0364(10) -0.0044(9) 0.0070(7) -0.0016(8)
O2 0.0197(9) 0.0264(10) 0.0351(10) -0.0029(9) 0.0051(7) -0.0051(8)
N1 0.0130(9) 0.0281(11) 0.0228(10) 0.0004(9) 0.0036(7) 0.0013(9)
C1 0.0139(11) 0.0230(11) 0.0201(11) 0.0020(9) 0.0018(8) -0.0005(10)
C2 0.0138(11) 0.0251(11) 0.0217(11) -0.0001(10) 0.0024(9) 0.0004(10)
C3 0.0164(12) 0.0461(16) 0.0252(13) -0.0002(12) 0.0052(10) -0.0016(12)
C4 0.0422(18) 0.054(2) 0.0263(13) -0.0076(14) 0.0092(14) 0.0005(15)
C8 0.055(2) 0.0364(17) 0.0291(14) -0.0057(13) -0.0035(15) 0.0033(14)
C5 0.0382(17) 0.0386(16) 0.0286(14) 0.0055(13) 0.0011(12) -0.0087(14)
C7 0.0427(18) 0.0306(15) 0.0288(13) 0.0069(12) 0.0043(12) 0.0028(13)
C6 0.0162(11) 0.0344(13) 0.0217(12) -0.0002(11) 0.0033(9) -0.0007(10)

loop_
_atom_type_symbol
_atom_type_description
_atom_type_scat_dispersion_real
_atom_type_scat_dispersion_imag
_atom_type_scat_source
C C 0.0033 0.0016 'International Tables Vol C Tables 4.2.6.8 and 6.1.1.4'
H H 0.0000 0.0000 'International Tables Vol C Tables 4.2.6.8 and 6.1.1.4'
N N 0.0061 0.0033 'International Tables Vol C Tables 4.2.6.8 and 6.1.1.4'
O O 0.0106 0.0060 'International Tables Vol C Tables 4.2.6.8 and 6.1.1.4'

loop_
_geom_angle_atom_site_label_1
_geom_angle_atom_site_label_2
_geom_angle_atom_site_label_3
_geom_angle
C2 N1 C6 114.1(2)
C2 N1 H1 108.7
C6 N1 H1 108.7
C2 N1 H2 108.7
C6 N1 H2 108.7
H1 N1 H2 107.6
O1 C1 O2 126.8(2)
O1 C1 C2 116.3(2)
O2 C1 C2 116.8(2)
N1 C2 C3 110.1(2)
N1 C2 C1 109.9(2)
C3 C2 C1 111.9(2)
N1 C2 H21 108.3
C3 C2 H21 108.3
C1 C2 H21 108.3
C4 C3 C5 110.0(2)
C4 C3 C2 110.6(3)
C5 C3 C2 113.4(3)
C4 C3 H31 107.5
C5 C3 H31 107.5
C2 C3 H31 107.5
C3 C4 H41 109.5
C3 C4 H42 109.5
H41 C4 H42 109.5
C3 C4 H43 109.5
H41 C4 H43 109.5
H42 C4 H43 109.5
C6 C8 H81 109.5
C6 C8 H82 109.5
H81 C8 H82 109.5
C6 C8 H83 109.5
H81 C8 H83 109.5
H82 C8 H83 109.5
C3 C5 H51 109.5
C3 C5 H52 109.5
H51 C5 H52 109.5
C3 C5 H53 109.5
H51 C5 H53 109.5
H52 C5 H53 109.5
C6 C7 H71 109.5
C6 C7 H72 109.5
H71 C7 H72 109.5
C6 C7 H73 109.5
H71 C7 H73 109.5
H72 C7 H73 109.5
N1 C6 C7 110.9(2)
N1 C6 C8 109.0(2)
C7 C6 C8 110.2(2)
N1 C6 H61 108.9
C7 C6 H61 108.9
C8 C6 H61 108.9

loop_
_geom_bond_atom_site_label_1
_geom_bond_atom_site_label_2
_geom_bond_distance
O1 C1 1.258(3)
O2 C1 1.243(3)
N1 C2 1.485(3)
N1 C6 1.496(3)
N1 H1 0.9200
N1 H2 0.9200
C1 C2 1.542(3)
C2 C3 1.533(4)
C2 H21 1.0000
C3 C4 1.513(5)
C3 C5 1.515(5)
C3 H31 1.0000
C4 H41 0.9800
C4 H42 0.9800
C4 H43 0.9800
C8 C6 1.509(4)
C8 H81 0.9800
C8 H82 0.9800
C8 H83 0.9800
C5 H51 0.9800
C5 H52 0.9800
C5 H53 0.9800
C7 C6 1.506(4)
C7 H71 0.9800
C7 H72 0.9800
C7 H73 0.9800
C6 H61 1.0000

loop_
_geom_hbond_atom_site_label_D
_geom_hbond_atom_site_label_H
_geom_hbond_atom_site_label_A
_geom_hbond_distance_DH
_geom_hbond_distance_HA
_geom_hbond_distance_DA
_geom_hbond_angle_DHA
_geom_hbond_site_symmetry_A
N1 H1 O1 0.92 1.82 2.736(3) 173.9 1_455
N1 H2 O2 0.92 2.11 2.951(3) 150.6 2_646

loop_
_geom_torsion_atom_site_label_1
_geom_torsion_atom_site_label_2
_geom_torsion_atom_site_label_3
_geom_torsion_atom_site_label_4
_geom_torsion
C6 N1 C2 C3 171.2(2)
C6 N1 C2 C1 -65.1(3)
O1 C1 C2 N1 -31.3(3)
O2 C1 C2 N1 149.7(2)
O1 C1 C2 C3 91.4(3)
O2 C1 C2 C3 -87.6(3)
N1 C2 C3 C4 -165.9(2)
C1 C2 C3 C4 71.6(3)
N1 C2 C3 C5 69.9(3)
C1 C2 C3 C5 -52.6(3)
C2 N1 C6 C7 -67.7(3)
C2 N1 C6 C8 170.8(2)
